data_9000686
loop_
_publ_author_name
'Hazen, R. M.'
'Finger, L. W.'

_publ_section_title
;
 Crystal structure and compressibility of zircon at high pressure
 crystal No. 2, P = 17.4 kbar
;
_journal_name_full 'American Mineralogist'
_journal_page_first 196
_journal_page_last 201
_journal_volume 64
_journal_year 1979
_chemical_formula_sum 'O4 Si Zr'
_chemical_name_mineral Zircon
_space_group_IT_number 141
_symmetry_space_group_name_Hall '-I 4bd 2'
_symmetry_space_group_name_H-M 'I 41/a m d :2'
_cell_angle_alpha 90
_cell_angle_beta 90
_cell_angle_gamma 90
_cell_length_a 6.5849
_cell_length_b 6.5849
_cell_length_c 5.9693
_cell_formula_units_Z 4
_cell_volume 258.834
_database_code_amcsd 0000699
_diffrn_ambient_pressure 1.74e+06
_exptl_crystal_density_diffrn 4.704
_cod_original_sg_symbol_H-M 'I 41/a m d'
_cod_original_formula_sum 'Zr Si O4'
_cod_database_code 9000686

loop_
_space_group_symop_operation_xyz
x,y,z
1/2+x,1/2+y,1/2+z
1/4-y,3/4-x,1/4+z
3/4-y,1/4-x,3/4+z
1/4+y,3/4+x,1/4-z
3/4+y,1/4+x,3/4-z
1/4+y,3/4-x,1/4-z
3/4+y,1/4-x,3/4-z
1/4-y,3/4+x,1/4+z
3/4-y,1/4+x,3/4+z
1/2+x,-y,1/2+z
+x,1/2-y,+z
1/2-x,y,1/2-z
-x,1/2+y,-z
1/2+x,y,1/2-z
+x,1/2+y,-z
1/2-x,-y,1/2+z
-x,1/2-y,+z
1/4+y,1/4+x,3/4+z
3/4+y,3/4+x,1/4+z
1/4-y,1/4-x,3/4-z
3/4-y,3/4-x,1/4-z
1/4-y,1/4+x,3/4-z
3/4-y,3/4+x,1/4-z
1/4+y,1/4-x,3/4+z
3/4+y,3/4-x,1/4+z
-x,y,z
1/2-x,1/2+y,1/2+z
x,-y,-z
1/2+x,1/2-y,1/2-z
-x,-y,-z
1/2-x,1/2-y,1/2-z

loop_
_atom_site_aniso_label
_atom_site_aniso_U_11
_atom_site_aniso_U_22
_atom_site_aniso_U_33
_atom_site_aniso_U_12
_atom_site_aniso_U_13
_atom_site_aniso_U_23
Zr 0.00286 0.00286 0.00415 0.00000 0.00000 0.00000
Si 0.00439 0.00439 0.00505 0.00000 0.00000 0.00000
O 0.01186 0.00879 0.00523 0.00000 0.00000 -0.00219

loop_
_atom_site_label
_atom_site_fract_x
_atom_site_fract_y
_atom_site_fract_z
Zr 0.00000 0.75000 0.12500
Si 0.00000 0.25000 0.37500
O 0.00000 0.06660 0.19630

loop_
_cod_related_entry_id
_cod_related_entry_database
_cod_related_entry_code
1 AMCSD 0000699
